data_1556666
loop_
_publ_author_name
'Bag, R.'
'Saha, S.'
'Borthakur, R.'
'Mondal, B.'
'Roisnel, T.'
'Dorcet, V.'
'Halet, J.-F.'
'Ghosh, S.'

_publ_section_title
;
 Synthesis, Structures and Chemistry of the Metallaboranes of Group 4-9
 with M2B5 Core Having a Cross Cluster M-M Bond
;
_journal_name_full Inorganics
_journal_page_first 27
_journal_paper_doi 10.3390/inorganics7030027
_journal_volume 7
_journal_year 2019
_chemical_compound_source 'synthesis as described'
_chemical_formula_moiety 'C23 H38 B4 Fe O3 W2'
_chemical_formula_sum 'C23 H38 B4 Fe O3 W2'
_chemical_formula_weight 829.32
_space_group_crystal_system monoclinic
_space_group_IT_number 14
_space_group_name_Hall '-P 2yn'
_space_group_name_H-M_alt 'P 1 21/n 1'
_atom_sites_solution_hydrogens mixed
_cell_angle_alpha 90
_cell_angle_beta 110.538(4)
_cell_angle_gamma 90
_cell_formula_units_Z 4
_cell_length_a 11.6885(13)
_cell_length_b 16.2795(16)
_cell_length_c 15.0773(17)
_cell_measurement_reflns_used 9872
_cell_measurement_temperature 150
_cell_measurement_theta_max 27.5267
_cell_measurement_theta_min 2.5022
_cell_measurement_wavelength 0.71073
_cell_volume 2686.6(5)
_computing_cell_refinement 'APEX3 (Bruker, 2015)'
_computing_data_collection 'SAINT (Bruker, 2014)'
_computing_data_reduction 'SAINT (Bruker, 2014)'
_computing_molecular_graphics 'SXGRAPH (Farrugia, 1999), Mercury (CSD, 2016)'
_computing_publication_material 'CRYSCALC (T. Roisnel, local program, 2018)'
_computing_structure_refinement 'SHELXL-2018_3 (Sheldrick, 2018)'
_computing_structure_solution 'SHELXT (Sheldrick, 2015)'
_diffrn_ambient_temperature 150
_diffrn_detector '(CMOS) PHOTON 100'
_diffrn_measured_fraction_theta_full 0.998
_diffrn_measured_fraction_theta_max 0.999
_diffrn_measurement_device_type 'D8 VENTURE Bruker AXS'
_diffrn_measurement_method 'rotation images'
_diffrn_radiation_monochromator 'multilayer monochromator'
_diffrn_radiation_probe x-ray
_diffrn_radiation_source 'Incoatec microfocus sealed tube'
_diffrn_radiation_type MoK\a
_diffrn_radiation_wavelength 0.71073
_diffrn_reflns_av_R_equivalents 0.0534
_diffrn_reflns_av_unetI/netI 0.0325
_diffrn_reflns_limit_h_max 15
_diffrn_reflns_limit_h_min -15
_diffrn_reflns_limit_k_max 21
_diffrn_reflns_limit_k_min -19
_diffrn_reflns_limit_l_max 19
_diffrn_reflns_limit_l_min -19
_diffrn_reflns_number 42572
_diffrn_reflns_theta_full 25.242
_diffrn_reflns_theta_max 27.484
_diffrn_reflns_theta_min 2.999
_exptl_absorpt_coefficient_mu 9.097
_exptl_absorpt_correction_T_max 0.761
_exptl_absorpt_correction_T_min 0.388
_exptl_absorpt_correction_type multi-scan
_exptl_absorpt_process_details
;
  [Sheldrick, G.M. (2014). SADABS Bruker AXS Inc., Madison, Wisconsin, USA]
;
_exptl_crystal_colour black
_exptl_crystal_density_diffrn 2.050
_exptl_crystal_description plate
_exptl_crystal_F_000 1576
_exptl_crystal_size_max 0.580
_exptl_crystal_size_mid 0.300
_exptl_crystal_size_min 0.030
_refine_diff_density_max 2.496
_refine_diff_density_min -2.129
_refine_diff_density_rms 0.313
_refine_ls_extinction_coef .
_refine_ls_extinction_method none
_refine_ls_goodness_of_fit_ref 1.063
_refine_ls_hydrogen_treatment mixed
_refine_ls_matrix_type full
_refine_ls_number_parameters 320
_refine_ls_number_reflns 6147
_refine_ls_number_restraints 0
_refine_ls_restrained_S_all 1.063
_refine_ls_R_factor_all 0.0421
_refine_ls_R_factor_gt 0.0379
_refine_ls_shift/su_max 0.007
_refine_ls_shift/su_mean 0.000
_refine_ls_structure_factor_coef Fsqd
_refine_ls_weighting_details 'w=1/[\s^2^(Fo^2^)+(0.0899P)^2^+10.0436P] where P=(Fo^2^+2Fc^2^)/3'
_refine_ls_weighting_scheme calc
_refine_ls_wR_factor_gt 0.1175
_refine_ls_wR_factor_ref 0.1236
_reflns_Friedel_coverage 0.000
_reflns_Friedel_fraction_full .
_reflns_Friedel_fraction_max .
_reflns_number_gt 5606
_reflns_number_total 6147
_reflns_threshold_expression >2sigma(I)
_cod_data_source_file Compound_4.cif
_cod_data_source_block SGGRB4
_cod_original_sg_symbol_H-M 'P 21/n'
_cod_database_code 1556666

loop_
_space_group_symop_operation_xyz
'x, y, z'
'-x+1/2, y+1/2, -z+1/2'
'-x, -y, -z'
'x-1/2, -y-1/2, z-1/2'

loop_
_atom_site_label
_atom_site_type_symbol
_atom_site_fract_x
_atom_site_fract_y
_atom_site_fract_z
_atom_site_U_iso_or_equiv
_atom_site_adp_type
_atom_site_occupancy
_atom_site_site_symmetry_order
_atom_site_calc_flag
_atom_site_refinement_flags_posn
_atom_site_refinement_flags_adp
W1 W 0.36787(2) 0.62755(2) 0.69784(2) 0.01346(10) Uani 1 1 d . .
C1 C 0.3093(7) 0.5833(5) 0.8237(5) 0.0305(16) Uani 1 1 d . .
C2 C 0.2092(7) 0.6259(5) 0.7593(6) 0.0328(18) Uani 1 1 d . .
C3 C 0.1708(6) 0.5801(5) 0.6723(5) 0.0242(14) Uani 1 1 d . .
C4 C 0.2468(6) 0.5092(4) 0.6856(5) 0.0262(14) Uani 1 1 d . .
C5 C 0.3294(7) 0.5111(5) 0.7802(6) 0.0324(17) Uani 1 1 d . .
C6 C 0.3689(9) 0.6034(7) 0.9266(6) 0.050(3) Uani 1 1 d . .
H6A H 0.326570 0.574406 0.963076 0.075 Uiso 1 1 calc R U
H6B H 0.364346 0.662767 0.935778 0.075 Uiso 1 1 calc R U
H6C H 0.454642 0.586255 0.948330 0.075 Uiso 1 1 calc R U
C7 C 0.1452(8) 0.7002(7) 0.7771(8) 0.052(3) Uani 1 1 d . .
H7A H 0.085556 0.683478 0.805874 0.078 Uiso 1 1 calc R U
H7B H 0.102894 0.728321 0.716977 0.078 Uiso 1 1 calc R U
H7C H 0.205043 0.737528 0.820045 0.078 Uiso 1 1 calc R U
C8 C 0.0600(6) 0.5981(6) 0.5860(6) 0.0352(18) Uani 1 1 d . .
H8A H 0.070339 0.573237 0.530146 0.053 Uiso 1 1 calc R U
H8B H 0.050451 0.657701 0.577086 0.053 Uiso 1 1 calc R U
H8C H -0.012816 0.575192 0.594808 0.053 Uiso 1 1 calc R U
C9 C 0.2297(8) 0.4413(5) 0.6128(7) 0.042(2) Uani 1 1 d . .
H9A H 0.307999 0.413774 0.623624 0.062 Uiso 1 1 calc R U
H9B H 0.199940 0.465058 0.549002 0.062 Uiso 1 1 calc R U
H9C H 0.170113 0.401352 0.618774 0.062 Uiso 1 1 calc R U
C10 C 0.4112(8) 0.4414(6) 0.8330(7) 0.048(2) Uani 1 1 d . .
H10A H 0.493180 0.462680 0.867625 0.072 Uiso 1 1 calc R U
H10B H 0.415860 0.399512 0.787744 0.072 Uiso 1 1 calc R U
H10C H 0.377276 0.416929 0.877887 0.072 Uiso 1 1 calc R U
W2 W 0.53738(2) 0.74350(2) 0.68003(2) 0.01256(10) Uani 1 1 d . .
C11 C 0.7138(6) 0.8008(5) 0.6629(5) 0.0283(15) Uani 1 1 d . .
C12 C 0.7349(6) 0.7982(5) 0.7628(5) 0.0292(16) Uani 1 1 d . .
C13 C 0.6487(7) 0.8504(4) 0.7794(5) 0.0278(15) Uani 1 1 d . .
C14 C 0.5718(7) 0.8844(4) 0.6902(4) 0.0206(13) Uani 1 1 d . .
C15 C 0.6118(6) 0.8536(4) 0.6190(5) 0.0215(13) Uani 1 1 d . .
C16 C 0.7944(8) 0.7662(6) 0.6117(8) 0.049(2) Uani 1 1 d . .
H16A H 0.743455 0.738185 0.553801 0.073 Uiso 1 1 calc R U
H16B H 0.852683 0.727122 0.653047 0.073 Uiso 1 1 calc R U
H16C H 0.839096 0.811164 0.595182 0.073 Uiso 1 1 calc R U
C17 C 0.8380(8) 0.7558(6) 0.8370(8) 0.050(3) Uani 1 1 d . .
H17A H 0.902842 0.795577 0.867474 0.076 Uiso 1 1 calc R U
H17B H 0.870250 0.712187 0.807626 0.076 Uiso 1 1 calc R U
H17C H 0.808422 0.731856 0.884621 0.076 Uiso 1 1 calc R U
C18 C 0.6472(10) 0.8744(5) 0.8750(7) 0.047(2) Uani 1 1 d . .
H18A H 0.665121 0.826098 0.916445 0.071 Uiso 1 1 calc R U
H18B H 0.566350 0.895890 0.868465 0.071 Uiso 1 1 calc R U
H18C H 0.709083 0.916718 0.902444 0.071 Uiso 1 1 calc R U
C19 C 0.4730(8) 0.9477(4) 0.6780(6) 0.0349(17) Uani 1 1 d . .
H19A H 0.506966 1.002795 0.678657 0.052 Uiso 1 1 calc R U
H19B H 0.441337 0.942696 0.729984 0.052 Uiso 1 1 calc R U
H19C H 0.406489 0.938615 0.617517 0.052 Uiso 1 1 calc R U
C20 C 0.5657(7) 0.8788(4) 0.5171(5) 0.0286(15) Uani 1 1 d . .
H20A H 0.478786 0.892758 0.497609 0.043 Uiso 1 1 calc R U
H20B H 0.576486 0.833357 0.478118 0.043 Uiso 1 1 calc R U
H20C H 0.611595 0.926760 0.508780 0.043 Uiso 1 1 calc R U
Fe1 Fe 0.60267(8) 0.58839(6) 0.74058(7) 0.0220(2) Uani 1 1 d . .
C21 C 0.5560(8) 0.4877(5) 0.7020(7) 0.0375(19) Uani 1 1 d . .
O22 O 0.5299(7) 0.4216(4) 0.6747(6) 0.064(2) Uani 1 1 d . .
C23 C 0.7286(8) 0.5898(5) 0.7030(8) 0.047(2) Uani 1 1 d . .
O24 O 0.8098(7) 0.5832(5) 0.6767(7) 0.071(3) Uani 1 1 d . .
C25 C 0.6840(7) 0.5654(5) 0.8606(7) 0.038(2) Uani 1 1 d . .
O26 O 0.7378(6) 0.5494(5) 0.9398(5) 0.060(2) Uani 1 1 d . .
B41 B 0.4896(7) 0.6164(5) 0.6010(5) 0.0197(14) Uani 1 1 d . .
H41 H 0.478213 0.595228 0.536167 0.024 Uiso 1 1 calc R U
H41B H 0.541(7) 0.692(5) 0.601(6) 0.024 Uiso 1 1 d . U
H41C H 0.410(7) 0.591(5) 0.619(6) 0.024 Uiso 1 1 d . U
B42 B 0.3333(7) 0.7597(5) 0.6450(6) 0.0228(15) Uani 1 1 d . .
H42 H 0.264742 0.794414 0.603570 0.027 Uiso 1 1 calc R U
H42B H 0.379(7) 0.783(5) 0.583(6) 0.027 Uiso 1 1 d . U
H42C H 0.267(7) 0.694(5) 0.606(6) 0.027 Uiso 1 1 d . U
B43 B 0.4190(7) 0.7468(4) 0.7653(6) 0.0199(15) Uani 1 1 d . .
H43 H 0.396307 0.787146 0.816978 0.024 Uiso 1 1 calc R U
B44 B 0.5374(7) 0.6776(4) 0.8081(5) 0.0194(13) Uani 1 1 d . .
H44 H 0.590643 0.675541 0.885925 0.023 Uiso 1 1 calc R U

loop_
_atom_site_aniso_label
_atom_site_aniso_U_11
_atom_site_aniso_U_22
_atom_site_aniso_U_33
_atom_site_aniso_U_23
_atom_site_aniso_U_13
_atom_site_aniso_U_12
W1 0.01169(14) 0.01456(15) 0.01403(15) 0.00244(8) 0.00439(10) -0.00163(7)
C1 0.027(3) 0.040(4) 0.028(4) 0.012(3) 0.015(3) -0.011(3)
C2 0.024(4) 0.050(5) 0.034(4) 0.002(3) 0.023(3) -0.008(3)
C3 0.015(3) 0.037(4) 0.018(3) 0.002(3) 0.003(2) -0.013(3)
C4 0.022(3) 0.026(3) 0.027(4) 0.005(3) 0.005(3) -0.015(3)
C5 0.028(4) 0.033(4) 0.032(4) 0.012(3) 0.006(3) -0.016(3)
C6 0.045(5) 0.084(7) 0.019(4) 0.000(4) 0.009(3) -0.034(5)
C7 0.029(4) 0.071(7) 0.070(7) -0.011(5) 0.035(5) -0.004(4)
C8 0.013(3) 0.052(5) 0.033(4) 0.009(4) -0.001(3) -0.008(3)
C9 0.039(4) 0.028(4) 0.049(5) -0.006(3) 0.005(4) -0.017(3)
C10 0.037(4) 0.040(5) 0.055(6) 0.029(4) 0.000(4) -0.016(4)
W2 0.01197(14) 0.01269(14) 0.01263(15) 0.00299(7) 0.00384(10) -0.00094(7)
C11 0.017(3) 0.034(4) 0.032(4) 0.011(3) 0.007(3) -0.010(3)
C12 0.020(3) 0.030(4) 0.030(4) 0.012(3) 0.000(3) -0.014(3)
C13 0.036(4) 0.023(3) 0.017(3) 0.002(3) 0.000(3) -0.017(3)
C14 0.033(3) 0.012(3) 0.012(3) 0.000(2) 0.001(2) -0.007(2)
C15 0.017(3) 0.022(3) 0.020(3) 0.008(2) 0.001(2) -0.008(2)
C16 0.032(4) 0.060(6) 0.067(7) 0.029(5) 0.033(5) 0.002(4)
C17 0.021(4) 0.059(6) 0.057(6) 0.033(5) -0.004(4) -0.013(4)
C18 0.068(7) 0.035(5) 0.032(5) 0.004(3) 0.010(4) -0.022(4)
C19 0.052(5) 0.016(3) 0.035(4) 0.002(3) 0.013(4) 0.001(3)
C20 0.033(4) 0.028(3) 0.025(4) 0.010(3) 0.010(3) -0.007(3)
Fe1 0.0163(4) 0.0167(4) 0.0328(5) 0.0083(4) 0.0084(4) 0.0060(3)
C21 0.037(4) 0.019(3) 0.057(5) -0.004(3) 0.018(4) 0.008(3)
O22 0.058(5) 0.028(3) 0.096(7) -0.012(3) 0.014(4) 0.010(3)
C23 0.035(4) 0.037(5) 0.077(7) 0.025(4) 0.030(5) 0.020(4)
O24 0.053(4) 0.063(5) 0.123(7) 0.036(5) 0.064(5) 0.031(4)
C25 0.018(3) 0.031(4) 0.055(5) 0.017(4) 0.000(3) -0.004(3)
O26 0.046(4) 0.054(4) 0.056(4) 0.030(3) -0.013(3) 0.001(3)
B41 0.024(4) 0.024(3) 0.012(3) -0.001(3) 0.007(3) 0.004(3)
B42 0.018(3) 0.021(3) 0.029(4) 0.004(3) 0.008(3) 0.002(3)
B43 0.022(4) 0.021(3) 0.015(3) -0.004(2) 0.004(3) 0.001(3)
B44 0.022(3) 0.021(3) 0.015(3) 0.003(3) 0.007(3) -0.003(3)

loop_
_atom_type_symbol
_atom_type_description
_atom_type_scat_dispersion_real
_atom_type_scat_dispersion_imag
_atom_type_scat_source
C C 0.0033 0.0016 'International Tables Vol C Tables 4.2.6.8 and 6.1.1.4'
H H 0.0000 0.0000 'International Tables Vol C Tables 4.2.6.8 and 6.1.1.4'
O O 0.0106 0.0060 'International Tables Vol C Tables 4.2.6.8 and 6.1.1.4'
B B 0.0013 0.0007 'International Tables Vol C Tables 4.2.6.8 and 6.1.1.4'
Fe Fe 0.3463 0.8444 'International Tables Vol C Tables 4.2.6.8 and 6.1.1.4'
W W -0.8490 6.8722 'International Tables Vol C Tables 4.2.6.8 and 6.1.1.4'

loop_
_geom_angle_atom_site_label_1
_geom_angle_atom_site_label_2
_geom_angle_atom_site_label_3
_geom_angle
_geom_angle_site_symmetry_1
_geom_angle_site_symmetry_3
B43 W1 B44 45.8(3) . .
B43 W1 B42 46.2(3) . .
B44 W1 B42 85.3(3) . .
B43 W1 C3 117.8(3) . .
B44 W1 C3 143.8(2) . .
B42 W1 C3 102.2(3) . .
B43 W1 C1 90.3(3) . .
B44 W1 C1 86.9(3) . .
B42 W1 C1 120.4(3) . .
C3 W1 C1 58.6(2) . .
B43 W1 C2 87.2(3) . .
B44 W1 C2 109.0(3) . .
B42 W1 C2 94.6(3) . .
C3 W1 C2 35.8(3) . .
C1 W1 C2 35.1(3) . .
B43 W1 C4 145.5(3) . .
B44 W1 C4 134.7(2) . .
B42 W1 C4 135.6(3) . .
C3 W1 C4 35.4(3) . .
C1 W1 C4 58.3(3) . .
C2 W1 C4 59.1(3) . .
B43 W1 B41 103.3(3) . .
B44 W1 B41 85.4(3) . .
B42 W1 B41 85.9(3) . .
C3 W1 B41 130.0(3) . .
C1 W1 B41 151.8(3) . .
C2 W1 B41 165.6(3) . .
C4 W1 B41 111.2(3) . .
B43 W1 C5 122.3(3) . .
B44 W1 C5 100.5(2) . .
B42 W1 C5 152.4(3) . .
C3 W1 C5 57.9(2) . .
C1 W1 C5 34.5(3) . .
C2 W1 C5 57.9(3) . .
C4 W1 C5 34.6(2) . .
B41 W1 C5 121.4(3) . .
B43 W1 Fe1 90.5(2) . .
B44 W1 Fe1 48.85(19) . .
B42 W1 Fe1 110.56(19) . .
C3 W1 Fe1 146.58(19) . .
C1 W1 Fe1 107.40(19) . .
C2 W1 Fe1 142.3(2) . .
C4 W1 Fe1 111.22(18) . .
B41 W1 Fe1 48.93(18) . .
C5 W1 Fe1 92.88(19) . .
B43 W1 W2 50.2(2) . .
B44 W1 W2 50.18(17) . .
B42 W1 W2 51.61(19) . .
C3 W1 W2 153.38(18) . .
C1 W1 W2 134.25(19) . .
C2 W1 W2 136.5(2) . .
C4 W1 W2 164.28(19) . .
B41 W1 W2 53.12(18) . .
C5 W1 W2 147.86(18) . .
Fe1 W1 W2 58.97(2) . .
B43 W1 H41C 126(3) . .
B44 W1 H41C 106(3) . .
B42 W1 H41C 99(3) . .
C3 W1 H41C 108(3) . .
C1 W1 H41C 140(3) . .
C2 W1 H41C 143(3) . .
C4 W1 H41C 88(3) . .
B41 W1 H41C 24(3) . .
C5 W1 H41C 105(3) . .
Fe1 W1 H41C 61(3) . .
W2 W1 H41C 76(3) . .
B43 W1 H42C 80(3) . .
B44 W1 H42C 121(3) . .
B42 W1 H42C 35(3) . .
C3 W1 H42C 75(3) . .
C1 W1 H42C 120(3) . .
C2 W1 H42C 85(3) . .
C4 W1 H42C 103(3) . .
B41 W1 H42C 87(3) . .
C5 W1 H42C 132(3) . .
Fe1 W1 H42C 131(3) . .
W2 W1 H42C 79(3) . .
H41C W1 H42C 87(4) . .
C5 C1 C2 108.9(7) . .
C5 C1 C6 125.0(8) . .
C2 C1 C6 125.2(9) . .
C5 C1 W1 74.7(4) . .
C2 C1 W1 72.5(4) . .
C6 C1 W1 127.6(5) . .
C1 C2 C3 106.9(7) . .
C1 C2 C7 128.3(8) . .
C3 C2 C7 124.6(8) . .
C1 C2 W1 72.4(4) . .
C3 C2 W1 71.5(4) . .
C7 C2 W1 125.2(6) . .
C4 C3 C2 108.1(6) . .
C4 C3 C8 125.7(7) . .
C2 C3 C8 125.8(7) . .
C4 C3 W1 73.4(4) . .
C2 C3 W1 72.7(4) . .
C8 C3 W1 125.4(5) . .
C5 C4 C3 107.2(7) . .
C5 C4 C9 127.9(7) . .
C3 C4 C9 124.6(7) . .
C5 C4 W1 74.0(4) . .
C3 C4 W1 71.2(4) . .
C9 C4 W1 125.0(5) . .
C1 C5 C4 108.8(7) . .
C1 C5 C10 123.9(8) . .
C4 C5 C10 126.5(8) . .
C1 C5 W1 70.9(4) . .
C4 C5 W1 71.3(4) . .
C10 C5 W1 131.8(5) . .
C1 C6 H6A 109.5 . .
C1 C6 H6B 109.5 . .
H6A C6 H6B 109.5 . .
C1 C6 H6C 109.5 . .
H6A C6 H6C 109.5 . .
H6B C6 H6C 109.5 . .
C2 C7 H7A 109.5 . .
C2 C7 H7B 109.5 . .
H7A C7 H7B 109.5 . .
C2 C7 H7C 109.5 . .
H7A C7 H7C 109.5 . .
H7B C7 H7C 109.5 . .
C3 C8 H8A 109.5 . .
C3 C8 H8B 109.5 . .
H8A C8 H8B 109.5 . .
C3 C8 H8C 109.5 . .
H8A C8 H8C 109.5 . .
H8B C8 H8C 109.5 . .
C4 C9 H9A 109.5 . .
C4 C9 H9B 109.5 . .
H9A C9 H9B 109.5 . .
C4 C9 H9C 109.5 . .
H9A C9 H9C 109.5 . .
H9B C9 H9C 109.5 . .
C5 C10 H10A 109.5 . .
C5 C10 H10B 109.5 . .
H10A C10 H10B 109.5 . .
C5 C10 H10C 109.5 . .
H10A C10 H10C 109.5 . .
H10B C10 H10C 109.5 . .
B43 W2 B44 46.1(3) . .
B43 W2 B42 46.1(3) . .
B44 W2 B42 86.4(3) . .
B43 W2 C15 128.0(3) . .
B44 W2 C15 146.9(2) . .
B42 W2 C15 109.1(3) . .
B43 W2 C14 93.9(3) . .
B44 W2 C14 118.3(2) . .
B42 W2 C14 92.6(3) . .
C15 W2 C14 35.2(2) . .
B43 W2 B41 103.4(3) . .
B44 W2 B41 86.7(3) . .
B42 W2 B41 86.6(3) . .
C15 W2 B41 122.3(3) . .
C14 W2 B41 154.8(2) . .
B43 W2 C11 144.0(3) . .
B44 W2 C11 123.8(3) . .
B42 W2 C11 144.7(3) . .
C15 W2 C11 35.6(2) . .
C14 W2 C11 58.6(3) . .
B41 W2 C11 110.7(3) . .
B43 W2 C13 86.0(3) . .
B44 W2 C13 88.4(3) . .
B42 W2 C13 111.2(3) . .
C15 W2 C13 58.9(2) . .
C14 W2 C13 35.7(2) . .
B41 W2 C13 161.2(3) . .
C11 W2 C13 58.0(3) . .
B43 W2 C12 112.2(3) . .
B44 W2 C12 91.2(3) . .
B42 W2 C12 145.7(3) . .
C15 W2 C12 59.3(2) . .
C14 W2 C12 58.8(2) . .
B41 W2 C12 127.5(3) . .
C11 W2 C12 35.4(3) . .
C13 W2 C12 34.5(3) . .
B43 W2 Fe1 89.19(19) . .
B44 W2 Fe1 48.52(19) . .
B42 W2 Fe1 109.64(19) . .
C15 W2 Fe1 139.07(17) . .
C14 W2 Fe1 151.38(17) . .
B41 W2 Fe1 48.61(18) . .
C11 W2 Fe1 104.63(18) . .
C13 W2 Fe1 116.48(18) . .
C12 W2 Fe1 93.76(18) . .
B43 W2 W1 49.56(19) . .
B44 W2 W1 51.35(19) . .
B42 W2 W1 51.91(19) . .
C15 W2 W1 158.44(16) . .
C14 W2 W1 140.03(19) . .
B41 W2 W1 53.81(18) . .
C11 W2 W1 161.22(19) . .
C13 W2 W1 132.96(19) . .
C12 W2 W1 141.86(17) . .
Fe1 W2 W1 57.75(2) . .
B43 W2 H41B 133(3) . .
B44 W2 H41B 116(3) . .
B42 W2 H41B 102(3) . .
C15 W2 H41B 90(3) . .
C14 W2 H41B 125(3) . .
B41 W2 H41B 32(3) . .
C11 W2 H41B 82(3) . .
C13 W2 H41B 140(3) . .
C12 W2 H41B 110(3) . .
Fe1 W2 H41B 70(3) . .
W1 W2 H41B 85(3) . .
B43 W2 H42B 79(2) . .
B44 W2 H42B 120(2) . .
B42 W2 H42B 34(2) . .
C15 W2 H42B 81(2) . .
C14 W2 H42B 80(2) . .
B41 W2 H42B 85(2) . .
C11 W2 H42B 114(2) . .
C13 W2 H42B 113(2) . .
C12 W2 H42B 137(2) . .
Fe1 W2 H42B 128(2) . .
W1 W2 H42B 78(2) . .
H41B W2 H42B 83(4) . .
C15 C11 C12 108.2(7) . .
C15 C11 C16 123.5(7) . .
C12 C11 C16 127.7(7) . .
C15 C11 W2 70.7(3) . .
C12 C11 W2 73.1(4) . .
C16 C11 W2 129.1(6) . .
C13 C12 C11 107.3(6) . .
C13 C12 C17 125.9(8) . .
C11 C12 C17 126.5(8) . .
C13 C12 W2 72.3(4) . .
C11 C12 W2 71.5(4) . .
C17 C12 W2 126.8(5) . .
C12 C13 C14 108.5(7) . .
C12 C13 C18 125.4(7) . .
C14 C13 C18 125.8(8) . .
C12 C13 W2 73.3(4) . .
C14 C13 W2 70.5(3) . .
C18 C13 W2 127.6(5) . .
C15 C14 C13 108.2(6) . .
C15 C14 C19 126.5(6) . .
C13 C14 C19 125.1(7) . .
C15 C14 W2 72.2(4) . .
C13 C14 W2 73.8(4) . .
C19 C14 W2 123.9(5) . .
C14 C15 C11 107.8(6) . .
C14 C15 C20 126.2(6) . .
C11 C15 C20 125.6(7) . .
C14 C15 W2 72.6(4) . .
C11 C15 W2 73.7(4) . .
C20 C15 W2 124.7(4) . .
C11 C16 H16A 109.5 . .
C11 C16 H16B 109.5 . .
H16A C16 H16B 109.5 . .
C11 C16 H16C 109.5 . .
H16A C16 H16C 109.5 . .
H16B C16 H16C 109.5 . .
C12 C17 H17A 109.5 . .
C12 C17 H17B 109.5 . .
H17A C17 H17B 109.5 . .
C12 C17 H17C 109.5 . .
H17A C17 H17C 109.5 . .
H17B C17 H17C 109.5 . .
C13 C18 H18A 109.5 . .
C13 C18 H18B 109.5 . .
H18A C18 H18B 109.5 . .
C13 C18 H18C 109.5 . .
H18A C18 H18C 109.5 . .
H18B C18 H18C 109.5 . .
C14 C19 H19A 109.5 . .
C14 C19 H19B 109.5 . .
H19A C19 H19B 109.5 . .
C14 C19 H19C 109.5 . .
H19A C19 H19C 109.5 . .
H19B C19 H19C 109.5 . .
C15 C20 H20A 109.5 . .
C15 C20 H20B 109.5 . .
H20A C20 H20B 109.5 . .
C15 C20 H20C 109.5 . .
H20A C20 H20C 109.5 . .
H20B C20 H20C 109.5 . .
C23 Fe1 C21 96.0(4) . .
C23 Fe1 C25 97.1(4) . .
C21 Fe1 C25 97.7(4) . .
C23 Fe1 B44 130.3(4) . .
C21 Fe1 B44 133.7(3) . .
C25 Fe1 B44 78.7(4) . .
C23 Fe1 B41 88.7(4) . .
C21 Fe1 B41 81.9(4) . .
C25 Fe1 B41 174.2(3) . .
B44 Fe1 B41 97.4(3) . .
C23 Fe1 W1 145.9(3) . .
C21 Fe1 W1 88.2(3) . .
C25 Fe1 W1 115.9(3) . .
B44 Fe1 W1 54.9(2) . .
B41 Fe1 W1 58.3(2) . .
C23 Fe1 W2 92.8(3) . .
C21 Fe1 W2 137.7(3) . .
C25 Fe1 W2 122.1(3) . .
B44 Fe1 W2 53.15(19) . .
B41 Fe1 W2 57.1(2) . .
W1 Fe1 W2 63.28(2) . .
O22 C21 Fe1 176.5(8) . .
O24 C23 Fe1 173.8(9) . .
O26 C25 Fe1 179.4(9) . .
Fe1 B41 W2 74.3(2) . .
Fe1 B41 W1 72.7(2) . .
W2 B41 W1 73.1(2) . .
Fe1 B41 H41 136.4 . .
W2 B41 H41 136.4 . .
W1 B41 H41 136.4 . .
Fe1 B41 H41B 94(3) . .
W2 B41 H41B 35(3) . .
W1 B41 H41B 106(3) . .
H41 B41 H41B 102.9 . .
Fe1 B41 H41C 88(4) . .
W2 B41 H41C 105(4) . .
W1 B41 H41C 33(4) . .
H41 B41 H41C 105.8 . .
H41B B41 H41C 136(5) . .
B43 B42 W2 64.7(4) . .
B43 B42 W1 63.7(3) . .
W2 B42 W1 76.5(2) . .
B43 B42 H42 139.2 . .
W2 B42 H42 139.2 . .
W1 B42 H42 139.2 . .
B43 B42 H42B 123(4) . .
W2 B42 H42B 62(4) . .
W1 B42 H42B 117(4) . .
H42 B42 H42B 80.3 . .
B43 B42 H42C 113(4) . .
W2 B42 H42C 114(4) . .
W1 B42 H42C 53(4) . .
H42 B42 H42C 88.0 . .
H42B B42 H42C 104(5) . .
B44 B43 B42 124.0(6) . .
B44 B43 W1 69.2(3) . .
B42 B43 W1 70.1(3) . .
B44 B43 W2 67.4(3) . .
B42 B43 W2 69.2(4) . .
W1 B43 W2 80.3(3) . .
B44 B43 H43 118.6 . .
B42 B43 H43 117.4 . .
W1 B43 H43 139.1 . .
W2 B43 H43 140.7 . .
B43 B44 Fe1 131.4(5) . .
B43 B44 W2 66.6(4) . .
Fe1 B44 W2 78.3(2) . .
B43 B44 W1 64.9(3) . .
Fe1 B44 W1 76.3(2) . .
W2 B44 W1 78.5(2) . .
B43 B44 H44 119.4 . .
Fe1 B44 H44 109.2 . .
W2 B44 H44 139.5 . .
W1 B44 H44 141.9 . .

loop_
_geom_bond_atom_site_label_1
_geom_bond_atom_site_label_2
_geom_bond_distance
_geom_bond_site_symmetry_2
W1 B43 2.175(7) .
W1 B44 2.245(7) .
W1 B42 2.280(8) .
W1 C3 2.330(6) .
W1 C1 2.345(7) .
W1 C2 2.346(7) .
W1 C4 2.359(6) .
W1 B41 2.377(7) .
W1 C5 2.394(7) .
W1 Fe1 2.6670(10) .
W1 W2 2.8169(4) .
W1 H41C 1.55(8) .
W1 H42C 1.82(8) .
C1 C5 1.405(12) .
C1 C2 1.413(11) .
C1 C6 1.497(11) .
C2 C3 1.438(11) .
C2 C7 1.495(12) .
C3 C4 1.427(11) .
C3 C8 1.507(9) .
C4 C5 1.414(10) .
C4 C9 1.521(11) .
C5 C10 1.517(11) .
C6 H6A 0.9800 .
C6 H6B 0.9800 .
C6 H6C 0.9800 .
C7 H7A 0.9800 .
C7 H7B 0.9800 .
C7 H7C 0.9800 .
C8 H8A 0.9800 .
C8 H8B 0.9800 .
C8 H8C 0.9800 .
C9 H9A 0.9800 .
C9 H9B 0.9800 .
C9 H9C 0.9800 .
C10 H10A 0.9800 .
C10 H10B 0.9800 .
C10 H10C 0.9800 .
W2 B43 2.195(8) .
W2 B44 2.208(7) .
W2 B42 2.271(8) .
W2 C15 2.320(6) .
W2 C14 2.324(6) .
W2 B41 2.355(7) .
W2 C11 2.358(6) .
W2 C13 2.367(7) .
W2 C12 2.379(6) .
W2 Fe1 2.7025(9) .
W2 H41B 1.46(8) .
W2 H42B 2.01(8) .
C11 C15 1.430(10) .
C11 C12 1.439(11) .
C11 C16 1.521(12) .
C12 C13 1.406(12) .
C12 C17 1.494(11) .
C13 C14 1.440(9) .
C13 C18 1.498(12) .
C14 C15 1.405(10) .
C14 C19 1.511(10) .
C15 C20 1.496(9) .
C16 H16A 0.9800 .
C16 H16B 0.9800 .
C16 H16C 0.9800 .
C17 H17A 0.9800 .
C17 H17B 0.9800 .
C17 H17C 0.9800 .
C18 H18A 0.9800 .
C18 H18B 0.9800 .
C18 H18C 0.9800 .
C19 H19A 0.9800 .
C19 H19B 0.9800 .
C19 H19C 0.9800 .
C20 H20A 0.9800 .
C20 H20B 0.9800 .
C20 H20C 0.9800 .
Fe1 C23 1.754(8) .
Fe1 C21 1.760(8) .
Fe1 C25 1.763(9) .
Fe1 B44 2.067(7) .
Fe1 B41 2.106(7) .
C21 O22 1.155(11) .
C23 O24 1.153(10) .
C25 O26 1.167(11) .
B41 H41 1.0000 .
B41 H41B 1.36(8) .
B41 H41C 1.14(8) .
B42 B43 1.751(12) .
B42 H42 1.0000 .
B42 H42B 1.28(8) .
B42 H42C 1.32(8) .
B43 B44 1.723(10) .
B43 H43 1.1200 .
B44 H44 1.1200 .

loop_
_geom_torsion_atom_site_label_1
_geom_torsion_atom_site_label_2
_geom_torsion_atom_site_label_3
_geom_torsion_atom_site_label_4
_geom_torsion
_geom_torsion_site_symmetry_1
_geom_torsion_site_symmetry_2
_geom_torsion_site_symmetry_3
_geom_torsion_site_symmetry_4
C5 C1 C2 C3 -2.7(8) . . . .
C6 C1 C2 C3 -172.3(6) . . . .
W1 C1 C2 C3 63.6(4) . . . .
C5 C1 C2 C7 172.2(7) . . . .
C6 C1 C2 C7 2.6(12) . . . .
W1 C1 C2 C7 -121.4(8) . . . .
C5 C1 C2 W1 -66.3(5) . . . .
C6 C1 C2 W1 124.0(7) . . . .
C1 C2 C3 C4 1.1(7) . . . .
C7 C2 C3 C4 -174.1(7) . . . .
W1 C2 C3 C4 65.4(4) . . . .
C1 C2 C3 C8 174.2(6) . . . .
C7 C2 C3 C8 -0.9(11) . . . .
W1 C2 C3 C8 -121.5(7) . . . .
C1 C2 C3 W1 -64.3(5) . . . .
C7 C2 C3 W1 120.6(7) . . . .
C2 C3 C4 C5 0.9(7) . . . .
C8 C3 C4 C5 -172.2(6) . . . .
W1 C3 C4 C5 65.8(5) . . . .
C2 C3 C4 C9 175.1(7) . . . .
C8 C3 C4 C9 1.9(11) . . . .
W1 C3 C4 C9 -120.0(7) . . . .
C2 C3 C4 W1 -64.9(4) . . . .
C8 C3 C4 W1 121.9(7) . . . .
C2 C1 C5 C4 3.3(8) . . . .
C6 C1 C5 C4 173.0(7) . . . .
W1 C1 C5 C4 -61.6(5) . . . .
C2 C1 C5 C10 -167.0(7) . . . .
C6 C1 C5 C10 2.6(11) . . . .
W1 C1 C5 C10 128.1(7) . . . .
C2 C1 C5 W1 64.9(5) . . . .
C6 C1 C5 W1 -125.4(7) . . . .
C3 C4 C5 C1 -2.6(8) . . . .
C9 C4 C5 C1 -176.5(7) . . . .
W1 C4 C5 C1 61.3(5) . . . .
C3 C4 C5 C10 167.4(7) . . . .
C9 C4 C5 C10 -6.5(12) . . . .
W1 C4 C5 C10 -128.7(8) . . . .
C3 C4 C5 W1 -63.9(4) . . . .
C9 C4 C5 W1 122.2(7) . . . .
C15 C11 C12 C13 -1.4(7) . . . .
C16 C11 C12 C13 169.4(7) . . . .
W2 C11 C12 C13 -63.9(4) . . . .
C15 C11 C12 C17 -175.0(7) . . . .
C16 C11 C12 C17 -4.2(12) . . . .
W2 C11 C12 C17 122.5(7) . . . .
C15 C11 C12 W2 62.5(4) . . . .
C16 C11 C12 W2 -126.8(8) . . . .
C11 C12 C13 C14 1.3(7) . . . .
C17 C12 C13 C14 174.9(7) . . . .
W2 C12 C13 C14 -62.1(4) . . . .
C11 C12 C13 C18 -172.0(7) . . . .
C17 C12 C13 C18 1.6(11) . . . .
W2 C12 C13 C18 124.6(7) . . . .
C11 C12 C13 W2 63.4(4) . . . .
C17 C12 C13 W2 -123.0(7) . . . .
C12 C13 C14 C15 -0.7(7) . . . .
C18 C13 C14 C15 172.6(7) . . . .
W2 C13 C14 C15 -64.5(4) . . . .
C12 C13 C14 C19 -175.8(6) . . . .
C18 C13 C14 C19 -2.5(11) . . . .
W2 C13 C14 C19 120.4(7) . . . .
C12 C13 C14 W2 63.9(5) . . . .
C18 C13 C14 W2 -122.9(7) . . . .
C13 C14 C15 C11 -0.2(7) . . . .
C19 C14 C15 C11 174.8(6) . . . .
W2 C14 C15 C11 -65.8(4) . . . .
C13 C14 C15 C20 -173.9(6) . . . .
C19 C14 C15 C20 1.2(11) . . . .
W2 C14 C15 C20 120.6(6) . . . .
C13 C14 C15 W2 65.5(4) . . . .
C19 C14 C15 W2 -119.4(7) . . . .
C12 C11 C15 C14 1.0(7) . . . .
C16 C11 C15 C14 -170.2(7) . . . .
W2 C11 C15 C14 65.0(4) . . . .
C12 C11 C15 C20 174.7(6) . . . .
C16 C11 C15 C20 3.4(11) . . . .
W2 C11 C15 C20 -121.3(6) . . . .
C12 C11 C15 W2 -64.0(4) . . . .
C16 C11 C15 W2 124.7(7) . . . .
W2 B42 B43 B44 -41.2(5) . . . .
W1 B42 B43 B44 45.6(5) . . . .
W2 B42 B43 W1 -86.9(2) . . . .
W1 B42 B43 W2 86.9(2) . . . .
B42 B43 B44 Fe1 -5.6(10) . . . .
W1 B43 B44 Fe1 40.4(5) . . . .
W2 B43 B44 Fe1 -47.5(5) . . . .
B42 B43 B44 W2 41.9(6) . . . .
W1 B43 B44 W2 87.8(2) . . . .
B42 B43 B44 W1 -45.9(5) . . . .
W2 B43 B44 W1 -87.8(2) . . . .
